data_4073093
loop_
_publ_author_name
'Roseblade, Stephen J.'
'Ros, Abel'
'Monge, David'
'Alcarazo, Manuel'
'\'Alvarez, Eleuterio'
'Lassaletta, Jos\'e M.'
'Fern\'andez, Rosario'

_publ_section_title
;
 Imidazo[1,5-a]pyridin-3-ylidene/Thioether Mixed C/S Ligands and Complexes
 Thereof&#x00A7;
;
_journal_issue 10
_journal_name_full Organometallics
_journal_page_first 2570
_journal_paper_doi 10.1021/om070063r
_journal_volume 26
_journal_year 2007
_chemical_formula_moiety 'C60 H104 Ag4 Br4 N8 S4'
_chemical_formula_sum 'C60 H104 Ag4 Br4 N8 S4'
_chemical_formula_weight 1816.87
_chemical_name_systematic
; 
 ? 
;
_space_group_IT_number 2
_symmetry_cell_setting triclinic
_symmetry_space_group_name_Hall '-P 1'
_symmetry_space_group_name_H-M 'P -1'
_atom_sites_solution_hydrogens geom
_atom_sites_solution_primary direct
_atom_sites_solution_secondary difmap
_audit_creation_method SHELXL-97
_cell_angle_alpha 81.480(6)
_cell_angle_beta 84.441(7)
_cell_angle_gamma 84.601(5)
_cell_formula_units_Z 1
_cell_length_a 9.373(3)
_cell_length_b 11.268(3)
_cell_length_c 17.503(4)
_cell_measurement_reflns_used 3060
_cell_measurement_temperature 100(2)
_cell_measurement_theta_max 26.28
_cell_measurement_theta_min 2.74
_cell_volume 1813.6(9)
_computing_cell_refinement 'SAINT+ v. 7.06 a (Bruker AXS, 2003)'
_computing_data_collection 'APEX-W2K-NT v. 1.0 (Bruker AXS, 2004)'
_computing_data_reduction 'SAINT+ v. 7.06 a (Bruker AXS, 2001)'
_computing_molecular_graphics 'XP, SHELXTL v. 6.10 (Bruker, 2000)'
_computing_publication_material 'XCIF, SHELXTL v. 6.12 (Bruker, 2001)'
_computing_structure_refinement 'SHELXL-97 (Sheldrick, 1997)'
_computing_structure_solution 'SHELXS-97 (Sheldrick, 1990)'
_diffrn_ambient_temperature 100(2)
_diffrn_detector_area_resol_mean 8.26
_diffrn_measured_fraction_theta_full 0.988
_diffrn_measured_fraction_theta_max 0.984
_diffrn_measurement_device_type
;
 Bruker-Nonius X8kappa APEX II CCD area detector'
;
_diffrn_measurement_method 'phi and omega scans with narrow frames'
_diffrn_radiation_monochromator graphite
_diffrn_radiation_source 'fine-focus sealed tube'
_diffrn_radiation_type MoK\a
_diffrn_radiation_wavelength 0.71073
_diffrn_reflns_av_R_equivalents 0.0503
_diffrn_reflns_av_sigmaI/netI 0.0731
_diffrn_reflns_limit_h_max 12
_diffrn_reflns_limit_h_min -12
_diffrn_reflns_limit_k_max 14
_diffrn_reflns_limit_k_min -14
_diffrn_reflns_limit_l_max 17
_diffrn_reflns_limit_l_min -22
_diffrn_reflns_number 14165
_diffrn_reflns_theta_full 25.00
_diffrn_reflns_theta_max 27.77
_diffrn_reflns_theta_min 2.32
_diffrn_standards_decay_% 0
_exptl_absorpt_coefficient_mu 3.423
_exptl_absorpt_correction_T_max 0.6834
_exptl_absorpt_correction_T_min 0.4913
_exptl_absorpt_correction_type multi-scan
_exptl_absorpt_process_details
; 
 SADABS v. 2.03: Area-Detector Absorption Correction.
 (1997-2001) Bruker-AXS within SAINT+ package, v. 6.04
;
_exptl_crystal_colour colourless
_exptl_crystal_density_diffrn 1.664
_exptl_crystal_density_method 'not measured'
_exptl_crystal_description prism
_exptl_crystal_F_000 912
_exptl_crystal_size_max 0.23
_exptl_crystal_size_mid 0.16
_exptl_crystal_size_min 0.11
_refine_diff_density_max 1.273
_refine_diff_density_min -1.312
_refine_diff_density_rms 0.165
_refine_ls_extinction_method none
_refine_ls_goodness_of_fit_ref 1.064
_refine_ls_hydrogen_treatment constr
_refine_ls_matrix_type full
_refine_ls_number_parameters 505
_refine_ls_number_reflns 7129
_refine_ls_number_restraints 862
_refine_ls_restrained_S_all 1.024
_refine_ls_R_factor_all 0.1117
_refine_ls_R_factor_gt 0.0778
_refine_ls_shift/su_max 0.001
_refine_ls_shift/su_mean 0.000
_refine_ls_structure_factor_coef Fsqd
_refine_ls_weighting_details 'calc w=1/[\s^2^(Fo^2^)+(0.0562P)^2^+25.0104P] where P=(Fo^2^+2Fc^2^)/3'
_refine_ls_weighting_scheme calc
_refine_ls_wR_factor_gt 0.1826
_refine_ls_wR_factor_ref 0.2009
_reflns_number_gt 4938
_reflns_number_total 7129
_reflns_threshold_expression >2sigma(I)
_cod_data_source_file om070063rsi20070121_014544.cif
_cod_data_source_block 29
_cod_depositor_comments
;
The following automatic conversions were performed:

'_symmetry_cell_setting' value 'Triclinic' changed to 'triclinic'
according to /home/saulius/struct/CIF-dictionaries/cif_core.dic
dictionary named 'cif_core.dic' version 2.4.1 from 2010-06-29.

Automatic conversion script
Id: cif_fix_values 1715 2011-07-08 13:25:40Z adriana 
;
_cod_original_sg_symbol_H-M P-1
_cod_database_code 4073093

loop_
_symmetry_equiv_pos_as_xyz
'x, y, z'
'-x, -y, -z'

loop_
_atom_site_label
_atom_site_type_symbol
_atom_site_fract_x
_atom_site_fract_y
_atom_site_fract_z
_atom_site_U_iso_or_equiv
_atom_site_adp_type
_atom_site_occupancy
_atom_site_symmetry_multiplicity
_atom_site_calc_flag
_atom_site_refinement_flags
_atom_site_disorder_assembly
_atom_site_disorder_group
Ag1 Ag 0.65770(8) 0.73890(7) 0.63447(5) 0.0461(3) Uani 1 1 d U . .
Ag2 Ag 0.63620(9) 0.89762(7) 0.48942(5) 0.0507(3) Uani 1 1 d U . .
Br1 Br 0.64270(11) 1.13761(9) 0.46820(7) 0.0447(3) Uani 1 1 d U . .
Br2 Br 0.81797(12) 0.76200(9) 0.41483(7) 0.0501(3) Uani 1 1 d U . .
N1 N 0.525(2) 0.5044(11) 0.6110(8) 0.096(3) Uani 1 1 d U . .
N2 N 0.750(2) 0.4907(11) 0.5879(8) 0.114(4) Uani 1 1 d U . .
N3 N 0.6309(11) 1.0033(8) 0.6756(6) 0.054(2) Uani 1 1 d U . .
N4 N 0.8449(11) 0.9533(11) 0.6352(7) 0.073(3) Uani 1 1 d U . .
C1 C 0.6328(19) 0.5628(12) 0.6132(7) 0.071(3) Uani 1 1 d U A .
C2 C 0.714(4) 0.3905(17) 0.5697(12) 0.155(7) Uani 1 1 d U A .
H2 H 0.7776 0.3289 0.5506 0.185 Uiso 1 1 d R . .
C3 C 0.568(4) 0.3919(15) 0.5829(11) 0.138(5) Uani 1 1 d U A .
H3 H 0.5079 0.3316 0.5755 0.166 Uiso 1 1 d R . .
C4 C 0.898(3) 0.5199(19) 0.5807(13) 0.155(8) Uani 1 1 d U A .
H4A H 0.9246 0.5330 0.6313 0.233 Uiso 1 1 d R . .
H4B H 0.9084 0.5933 0.5436 0.233 Uiso 1 1 d R . .
H4C H 0.9603 0.4534 0.5623 0.233 Uiso 1 1 d R . .
C5A C 0.384(2) 0.5393(15) 0.6426(12) 0.104(4) Uani 0.50 1 d PU A 1
H5A1 H 0.3157 0.5247 0.6057 0.124 Uiso 0.50 1 d PR A 1
H5A2 H 0.3774 0.6273 0.6434 0.124 Uiso 0.50 1 d PR A 1
C6A C 0.333(4) 0.475(3) 0.7238(18) 0.099(5) Uani 0.50 1 d PDU A 1
H6A H 0.3651 0.3878 0.7260 0.119 Uiso 0.50 1 d PR A 1
C7A C 0.169(4) 0.485(3) 0.747(2) 0.120(8) Uani 0.50 1 d PDU A 1
H7A H 0.1235 0.4448 0.7095 0.144 Uiso 0.50 1 d PR A 1
C8A C 0.134(4) 0.418(5) 0.826(3) 0.159(18) Uani 0.50 1 d PDU A 1
H8A1 H 0.0882 0.4742 0.8605 0.238 Uiso 0.50 1 d PR A 1
H8A2 H 0.2234 0.3796 0.8470 0.238 Uiso 0.50 1 d PR A 1
H8A3 H 0.0691 0.3561 0.8229 0.238 Uiso 0.50 1 d PR A 1
C9A C 0.105(4) 0.614(3) 0.742(3) 0.114(10) Uani 0.50 1 d PDU A 1
H9A1 H 0.0250 0.6197 0.7820 0.171 Uiso 0.50 1 d PR A 1
H9A2 H 0.0684 0.6387 0.6905 0.171 Uiso 0.50 1 d PR A 1
H9A3 H 0.1779 0.6668 0.7490 0.171 Uiso 0.50 1 d PR A 1
S1A S 0.4314(8) 0.5347(9) 0.7896(5) 0.092(3) Uani 0.50 1 d PDU A 1
C10A C 0.534(2) 0.3981(17) 0.8335(10) 0.137(5) Uani 0.50 1 d PDU A 1
H10A H 0.4845 0.3258 0.8275 0.164 Uiso 0.50 1 d PR A 1
C11A C 0.547(3) 0.399(2) 0.9180(11) 0.176(6) Uani 0.50 1 d PDU A 1
H11A H 0.4498 0.4105 0.9447 0.211 Uiso 0.50 1 d PR A 1
H11B H 0.6001 0.4688 0.9240 0.211 Uiso 0.50 1 d PR A 1
C12A C 0.624(2) 0.286(3) 0.9573(15) 0.182(7) Uani 0.50 1 d PDU A 1
H12A H 0.5793 0.2134 0.9487 0.218 Uiso 0.50 1 d PR A 1
H12B H 0.6232 0.2875 1.0138 0.218 Uiso 0.50 1 d PR A 1
C13A C 0.775(2) 0.290(3) 0.9190(11) 0.159(6) Uani 0.50 1 d PDU A 1
H13A H 0.8373 0.2212 0.9426 0.191 Uiso 0.50 1 d PR A 1
H13B H 0.8161 0.3655 0.9256 0.191 Uiso 0.50 1 d PR A 1
C14A C 0.769(2) 0.283(2) 0.8332(11) 0.142(6) Uani 0.50 1 d PDU A 1
H14A H 0.8672 0.2831 0.8068 0.170 Uiso 0.50 1 d PR A 1
H14B H 0.7292 0.2065 0.8269 0.170 Uiso 0.50 1 d PR A 1
C15A C 0.6763(19) 0.3880(18) 0.7969(11) 0.112(5) Uani 0.50 1 d PDU A 1
H15A H 0.7232 0.4627 0.7984 0.135 Uiso 0.50 1 d PR A 1
H15B H 0.6702 0.3800 0.7417 0.135 Uiso 0.50 1 d PR A 1
C5B C 0.384(2) 0.5393(15) 0.6426(12) 0.104(4) Uani 0.50 1 d PU A 2
H5B1 H 0.3167 0.4862 0.6264 0.124 Uiso 0.50 1 d PR A 2
H5B2 H 0.3576 0.6224 0.6191 0.124 Uiso 0.50 1 d PR A 2
C6B C 0.370(4) 0.529(2) 0.735(2) 0.094(6) Uani 0.50 1 d PDU A 2
H6B H 0.4352 0.5823 0.7540 0.113 Uiso 0.50 1 d PR A 2
C7B C 0.220(5) 0.577(5) 0.741(3) 0.133(8) Uani 0.50 1 d PDU A 2
H7B H 0.2183 0.6606 0.7121 0.160 Uiso 0.50 1 d PR A 2
C8B C 0.194(6) 0.590(5) 0.825(3) 0.175(18) Uani 0.50 1 d PDU A 2
H8B1 H 0.2038 0.5093 0.8543 0.263 Uiso 0.50 1 d PR A 2
H8B2 H 0.0963 0.6269 0.8358 0.263 Uiso 0.50 1 d PR A 2
H8B3 H 0.2639 0.6398 0.8397 0.263 Uiso 0.50 1 d PR A 2
C9B C 0.101(5) 0.521(5) 0.711(4) 0.165(15) Uani 0.50 1 d PDU A 2
H9B1 H 0.1067 0.5333 0.6540 0.247 Uiso 0.50 1 d PR A 2
H9B2 H 0.0071 0.5529 0.7314 0.247 Uiso 0.50 1 d PR A 2
H9B3 H 0.1151 0.4344 0.7295 0.247 Uiso 0.50 1 d PR A 2
S1B S 0.4071(14) 0.3756(9) 0.7738(9) 0.144(5) Uani 0.50 1 d PDU A 2
C10B C 0.534(2) 0.3981(17) 0.8335(10) 0.137(5) Uani 0.50 1 d PDU A 2
H10B H 0.5224 0.4912 0.8218 0.164 Uiso 0.50 1 d PR A 2
C11B C 0.547(3) 0.399(2) 0.9180(11) 0.176(6) Uani 0.50 1 d PDU A 2
H11C H 0.4511 0.4125 0.9455 0.211 Uiso 0.50 1 d PR A 2
H11D H 0.6015 0.4707 0.9248 0.211 Uiso 0.50 1 d PR A 2
C12B C 0.624(2) 0.286(3) 0.9573(15) 0.182(7) Uani 0.50 1 d PDU A 2
H12C H 0.5800 0.2153 0.9497 0.218 Uiso 0.50 1 d PR A 2
H12D H 0.6240 0.2894 1.0147 0.218 Uiso 0.50 1 d PR A 2
C13B C 0.775(2) 0.290(3) 0.9190(11) 0.159(6) Uani 0.50 1 d PDU A 2
H13C H 0.8379 0.2219 0.9431 0.191 Uiso 0.50 1 d PR A 2
H13D H 0.8167 0.3662 0.9261 0.191 Uiso 0.50 1 d PR A 2
C14B C 0.769(2) 0.283(2) 0.8332(11) 0.142(6) Uani 0.50 1 d PDU A 2
H14C H 0.8681 0.2847 0.8073 0.170 Uiso 0.50 1 d PR A 2
H14D H 0.7301 0.2082 0.8273 0.170 Uiso 0.50 1 d PR A 2
C15B C 0.6763(19) 0.3880(18) 0.7969(11) 0.112(5) Uani 0.50 1 d PDU A 2
H15C H 0.7235 0.4644 0.7991 0.135 Uiso 0.50 1 d PR A 2
H15D H 0.6705 0.3817 0.7424 0.135 Uiso 0.50 1 d PR A 2
C16 C 0.7124(12) 0.9119(11) 0.6482(7) 0.056(2) Uani 1 1 d U B .
C17 C 0.7104(18) 1.0998(13) 0.6823(9) 0.077(3) Uani 1 1 d U B .
H17 H 0.6776 1.1725 0.7022 0.092 Uiso 1 1 d R . .
C18 C 0.8417(17) 1.0660(14) 0.6548(9) 0.085(4) Uani 1 1 d U B .
H18 H 0.9217 1.1134 0.6493 0.102 Uiso 1 1 d R . .
C19 C 0.9703(13) 0.8881(16) 0.6014(10) 0.095(5) Uani 1 1 d U B .
H19A H 1.0063 0.8235 0.6403 0.142 Uiso 1 1 d R . .
H19B H 1.0453 0.9434 0.5839 0.142 Uiso 1 1 d R . .
H19C H 0.9439 0.8534 0.5571 0.142 Uiso 1 1 d R . .
C20A C 0.4762(13) 1.0051(11) 0.6959(8) 0.057(2) Uani 0.50 1 d PU B 1
H20A H 0.4308 0.9697 0.6567 0.069 Uiso 0.50 1 d PR B 1
H20B H 0.4354 1.0895 0.6952 0.069 Uiso 0.50 1 d PR B 1
C21A C 0.440(3) 0.928(3) 0.7819(13) 0.066(5) Uani 0.50 1 d PDU B 1
H21A H 0.4759 0.8418 0.7810 0.079 Uiso 0.50 1 d PR B 1
C22A C 0.262(3) 0.951(3) 0.8038(15) 0.092(7) Uani 0.50 1 d PDU B 1
H22A H 0.2332 1.0200 0.8336 0.110 Uiso 0.50 1 d PR B 1
C23A C 0.264(5) 0.838(5) 0.866(2) 0.21(2) Uani 0.50 1 d PDU B 1
H23A H 0.1687 0.8335 0.8947 0.312 Uiso 0.50 1 d PR B 1
H23B H 0.3370 0.8345 0.9034 0.312 Uiso 0.50 1 d PR B 1
H23C H 0.2840 0.7711 0.8364 0.312 Uiso 0.50 1 d PR B 1
C24A C 0.180(5) 0.922(4) 0.739(2) 0.095(11) Uani 0.50 1 d PDU B 1
H24A H 0.2057 0.8526 0.7113 0.143 Uiso 0.50 1 d PR B 1
H24B H 0.1861 0.9966 0.7018 0.143 Uiso 0.50 1 d PR B 1
H24C H 0.0812 0.9187 0.7629 0.143 Uiso 0.50 1 d PR B 1
S2A S 0.5186(8) 0.9850(6) 0.8565(4) 0.0647(18) Uani 0.50 1 d PDU B 1
C25A C 0.683(3) 0.895(3) 0.868(3) 0.087(7) Uani 0.50 1 d PDU B 1
H25A H 0.7415 0.9094 0.8172 0.105 Uiso 0.50 1 d PR B 1
C26A C 0.678(4) 0.762(3) 0.883(3) 0.105(7) Uani 0.50 1 d PDU B 1
H26A H 0.6412 0.7343 0.8380 0.126 Uiso 0.50 1 d PR B 1
H26B H 0.6062 0.7448 0.9278 0.126 Uiso 0.50 1 d PR B 1
C27A C 0.821(4) 0.694(4) 0.898(2) 0.120(8) Uani 0.50 1 d PDU B 1
H27A H 0.7991 0.6091 0.9139 0.144 Uiso 0.50 1 d PR B 1
H27B H 0.8882 0.6972 0.8506 0.144 Uiso 0.50 1 d PR B 1
C28A C 0.880(4) 0.726(3) 0.967(2) 0.102(8) Uani 0.50 1 d PDU B 1
H28A H 0.9748 0.6796 0.9731 0.122 Uiso 0.50 1 d PR B 1
H28B H 0.8201 0.7110 1.0165 0.122 Uiso 0.50 1 d PR B 1
C29A C 0.902(3) 0.855(3) 0.946(3) 0.107(8) Uani 0.50 1 d PDU B 1
H29A H 0.9768 0.8671 0.9017 0.128 Uiso 0.50 1 d PR B 1
H29B H 0.9370 0.8846 0.9905 0.128 Uiso 0.50 1 d PR B 1
C30A C 0.767(3) 0.929(3) 0.925(2) 0.093(7) Uani 0.50 1 d PDU B 1
H30A H 0.7033 0.9329 0.9729 0.112 Uiso 0.50 1 d PR B 1
H30B H 0.7923 1.0118 0.9051 0.112 Uiso 0.50 1 d PR B 1
C20B C 0.4762(13) 1.0051(11) 0.6959(8) 0.057(2) Uani 0.50 1 d PU B 2
H20C H 0.4391 0.9376 0.6757 0.069 Uiso 0.50 1 d PR B 2
H20D H 0.4297 1.0808 0.6695 0.069 Uiso 0.50 1 d PR B 2
C21B C 0.429(3) 0.9961(18) 0.7805(15) 0.060(4) Uani 0.50 1 d PDU B 2
H21B H 0.4751 1.0575 0.8035 0.072 Uiso 0.50 1 d PR B 2
C22B C 0.234(3) 1.054(3) 0.7942(16) 0.096(8) Uani 0.50 1 d PDU B 2
H22B H 0.2113 1.1283 0.7569 0.116 Uiso 0.50 1 d PR B 2
C23B C 0.254(5) 1.074(5) 0.8725(19) 0.146(16) Uani 0.50 1 d PDU B 2
H23D H 0.2030 1.0173 0.9113 0.220 Uiso 0.50 1 d PR B 2
H23E H 0.2048 1.1546 0.8716 0.220 Uiso 0.50 1 d PR B 2
H23F H 0.3529 1.0750 0.8860 0.220 Uiso 0.50 1 d PR B 2
C24B C 0.188(5) 0.945(4) 0.768(2) 0.104(11) Uani 0.50 1 d PDU B 2
H24D H 0.2521 0.8722 0.7806 0.155 Uiso 0.50 1 d PR B 2
H24E H 0.1872 0.9639 0.7114 0.155 Uiso 0.50 1 d PR B 2
H24F H 0.0904 0.9308 0.7908 0.155 Uiso 0.50 1 d PR B 2
S2B S 0.4937(9) 0.8492(6) 0.8229(4) 0.072(2) Uani 0.50 1 d PDU B 2
C25B C 0.656(3) 0.870(3) 0.863(3) 0.079(6) Uani 0.50 1 d PDU B 2
H25B H 0.7155 0.9114 0.8179 0.095 Uiso 0.50 1 d PR B 2
C26B C 0.741(4) 0.756(3) 0.890(3) 0.102(7) Uani 0.50 1 d PDU B 2
H26C H 0.7720 0.7168 0.8433 0.123 Uiso 0.50 1 d PR B 2
H26D H 0.6782 0.7012 0.9247 0.123 Uiso 0.50 1 d PR B 2
C27B C 0.873(3) 0.766(4) 0.929(2) 0.102(8) Uani 0.50 1 d PDU B 2
H27C H 0.9475 0.8023 0.8910 0.122 Uiso 0.50 1 d PR B 2
H27D H 0.9124 0.6841 0.9499 0.122 Uiso 0.50 1 d PR B 2
C28B C 0.844(4) 0.841(3) 0.995(2) 0.101(7) Uani 0.50 1 d PDU B 2
H28C H 0.7811 0.7996 1.0371 0.121 Uiso 0.50 1 d PR B 2
H28D H 0.9353 0.8525 1.0152 0.121 Uiso 0.50 1 d PR B 2
C29B C 0.771(3) 0.961(3) 0.964(2) 0.094(7) Uani 0.50 1 d PDU B 2
H29C H 0.7462 1.0072 1.0079 0.113 Uiso 0.50 1 d PR B 2
H29D H 0.8413 1.0057 0.9273 0.113 Uiso 0.50 1 d PR B 2
C30B C 0.639(3) 0.957(3) 0.9234(19) 0.077(6) Uani 0.50 1 d PDU B 2
H30C H 0.6117 1.0391 0.8976 0.092 Uiso 0.50 1 d PR B 2
H30D H 0.5602 0.9334 0.9628 0.092 Uiso 0.50 1 d PR B 2

loop_
_atom_site_aniso_label
_atom_site_aniso_U_11
_atom_site_aniso_U_22
_atom_site_aniso_U_33
_atom_site_aniso_U_23
_atom_site_aniso_U_13
_atom_site_aniso_U_12
Ag1 0.0338(4) 0.0490(5) 0.0457(6) 0.0208(4) -0.0004(3) 0.0015(3)
Ag2 0.0513(5) 0.0475(5) 0.0418(6) 0.0123(4) 0.0040(4) 0.0183(4)
Br1 0.0446(6) 0.0420(5) 0.0408(7) 0.0045(4) -0.0006(5) 0.0127(4)
Br2 0.0507(6) 0.0366(5) 0.0545(8) 0.0053(5) 0.0080(5) 0.0103(4)
N1 0.176(8) 0.047(5) 0.066(7) 0.012(5) -0.056(7) -0.008(6)
N2 0.196(9) 0.055(6) 0.056(9) 0.035(5) 0.028(9) 0.060(7)
N3 0.060(4) 0.050(4) 0.048(6) 0.026(4) -0.022(4) -0.018(4)
N4 0.046(4) 0.088(6) 0.074(8) 0.049(5) -0.021(4) -0.031(4)
C1 0.125(8) 0.050(5) 0.026(7) 0.016(4) 0.000(7) 0.018(5)
C2 0.320(16) 0.064(7) 0.057(11) 0.017(7) -0.025(15) 0.072(10)
C3 0.319(16) 0.049(6) 0.048(11) 0.016(6) -0.075(13) 0.008(9)
C4 0.163(10) 0.121(13) 0.119(18) 0.069(11) 0.076(13) 0.088(9)
C5A 0.131(8) 0.070(8) 0.118(8) 0.024(6) -0.065(7) -0.046(7)
C6A 0.082(10) 0.065(12) 0.148(11) 0.038(10) -0.049(7) -0.037(10)
C7A 0.077(10) 0.098(15) 0.18(2) 0.027(17) -0.061(10) -0.022(13)
C8A 0.054(17) 0.18(3) 0.23(3) 0.06(3) -0.024(17) -0.04(2)
C9A 0.089(18) 0.093(16) 0.17(3) -0.031(19) -0.04(2) -0.030(13)
S1A 0.062(4) 0.126(7) 0.081(6) 0.039(5) -0.017(4) -0.041(4)
C10A 0.097(7) 0.185(12) 0.103(9) 0.073(9) -0.020(7) -0.020(8)
C11A 0.136(11) 0.255(14) 0.100(8) 0.065(9) -0.012(8) 0.029(10)
C12A 0.136(11) 0.262(14) 0.111(10) 0.071(11) -0.022(9) 0.030(12)
C13A 0.118(9) 0.233(14) 0.108(10) 0.049(11) -0.049(9) 0.005(11)
C14A 0.120(10) 0.181(13) 0.111(9) 0.034(10) -0.037(8) -0.004(9)
C15A 0.097(7) 0.143(11) 0.085(9) 0.050(8) -0.025(7) -0.034(7)
C5B 0.131(8) 0.070(8) 0.118(8) 0.024(6) -0.065(7) -0.046(7)
C6B 0.087(11) 0.071(10) 0.119(10) 0.027(12) -0.032(9) -0.027(10)
C7B 0.094(13) 0.120(16) 0.190(18) -0.007(17) -0.048(12) -0.022(11)
C8B 0.12(3) 0.16(4) 0.20(3) -0.02(3) -0.04(2) 0.06(3)
C9B 0.11(2) 0.18(4) 0.22(3) -0.02(3) -0.06(3) -0.04(3)
S1B 0.137(8) 0.085(6) 0.198(11) 0.072(7) -0.057(8) -0.053(6)
C10B 0.097(7) 0.185(12) 0.103(9) 0.073(9) -0.020(7) -0.020(8)
C11B 0.136(11) 0.255(14) 0.100(8) 0.065(9) -0.012(8) 0.029(10)
C12B 0.136(11) 0.262(14) 0.111(10) 0.071(11) -0.022(9) 0.030(12)
C13B 0.118(9) 0.233(14) 0.108(10) 0.049(11) -0.049(9) 0.005(11)
C14B 0.120(10) 0.181(13) 0.111(9) 0.034(10) -0.037(8) -0.004(9)
C15B 0.097(7) 0.143(11) 0.085(9) 0.050(8) -0.025(7) -0.034(7)
C16 0.038(4) 0.065(5) 0.057(7) 0.034(4) -0.017(4) -0.019(4)
C17 0.096(7) 0.069(6) 0.067(9) 0.031(5) -0.041(7) -0.043(6)
C18 0.084(7) 0.091(7) 0.077(10) 0.049(6) -0.034(7) -0.063(6)
C19 0.034(5) 0.145(12) 0.089(13) 0.047(9) -0.001(6) -0.030(6)
C20A 0.059(4) 0.056(6) 0.055(5) 0.007(5) -0.019(5) -0.009(4)
C21A 0.061(8) 0.077(13) 0.057(9) 0.021(9) -0.018(7) -0.022(11)
C22A 0.058(9) 0.171(19) 0.040(12) 0.028(13) -0.023(7) -0.019(13)
C23A 0.13(3) 0.30(5) 0.13(3) 0.14(3) 0.03(3) -0.02(3)
C24A 0.073(16) 0.12(2) 0.11(3) -0.04(2) -0.026(19) -0.036(18)
S2A 0.074(4) 0.068(4) 0.048(4) 0.024(3) -0.018(3) -0.024(3)
C25A 0.084(12) 0.109(12) 0.065(15) 0.014(13) -0.037(11) -0.001(11)
C26A 0.088(16) 0.106(11) 0.131(18) -0.027(14) -0.058(14) 0.015(11)
C27A 0.092(16) 0.135(15) 0.138(19) -0.035(16) -0.047(15) 0.037(12)
C28A 0.072(14) 0.116(13) 0.113(19) 0.013(15) -0.039(13) 0.001(13)
C29A 0.071(13) 0.131(14) 0.113(19) 0.036(14) -0.044(12) -0.031(12)
C30A 0.094(12) 0.093(12) 0.091(17) 0.032(12) -0.050(12) -0.027(11)
C20B 0.059(4) 0.056(6) 0.055(5) 0.007(5) -0.019(5) -0.009(4)
C21B 0.071(8) 0.062(10) 0.048(8) -0.010(9) -0.024(7) 0.003(10)
C22B 0.060(12) 0.16(2) 0.048(13) 0.054(14) -0.020(9) 0.007(11)
C23B 0.16(4) 0.19(4) 0.07(2) -0.02(2) 0.03(2) 0.03(3)
C24B 0.062(15) 0.18(3) 0.05(2) 0.056(17) -0.021(16) -0.017(18)
S2B 0.096(5) 0.063(4) 0.054(5) 0.004(3) -0.026(4) 0.010(4)
C25B 0.080(13) 0.096(15) 0.057(14) 0.007(10) -0.022(11) 0.006(11)
C26B 0.087(15) 0.107(13) 0.110(16) -0.011(12) -0.036(13) 0.024(12)
C27B 0.060(12) 0.118(16) 0.117(18) 0.014(13) -0.020(12) 0.009(13)
C28B 0.077(15) 0.126(15) 0.095(18) 0.022(12) -0.045(13) -0.005(13)
C29B 0.089(14) 0.116(15) 0.076(18) 0.007(12) -0.046(12) -0.001(13)
C30B 0.066(12) 0.097(13) 0.068(14) 0.001(10) -0.027(10) -0.001(10)

loop_
_atom_type_symbol
_atom_type_description
_atom_type_scat_dispersion_real
_atom_type_scat_dispersion_imag
_atom_type_scat_source
C C 0.0033 0.0016 'International Tables Vol C Tables 4.2.6.8 and 6.1.1.4'
H H 0.0000 0.0000 'International Tables Vol C Tables 4.2.6.8 and 6.1.1.4'
N N 0.0061 0.0033 'International Tables Vol C Tables 4.2.6.8 and 6.1.1.4'
S S 0.1246 0.1234 'International Tables Vol C Tables 4.2.6.8 and 6.1.1.4'
Br Br -0.2901 2.4595 'International Tables Vol C Tables 4.2.6.8 and 6.1.1.4'
Ag Ag -0.8971 1.1015 'International Tables Vol C Tables 4.2.6.8 and 6.1.1.4'

loop_
_geom_angle_atom_site_label_1
_geom_angle_atom_site_label_2
_geom_angle_atom_site_label_3
_geom_angle
_geom_angle_site_symmetry_1
_geom_angle_site_symmetry_3
C1 Ag1 C16 171.9(6) . .
C1 Ag1 Ag2 107.6(3) . .
C16 Ag1 Ag2 70.7(3) . .
Br2 Ag2 Br1 121.75(5) . .
Br2 Ag2 Br1 126.67(5) . 2_676
Br1 Ag2 Br1 104.08(4) . 2_676
Br2 Ag2 Ag1 93.00(4) . .
Br1 Ag2 Ag1 126.41(5) . .
Br1 Ag2 Ag1 78.73(4) 2_676 .
Br2 Ag2 Ag2 155.97(6) . 2_676
Br1 Ag2 Ag2 52.27(4) . 2_676
Br1 Ag2 Ag2 51.81(4) 2_676 2_676
Ag1 Ag2 Ag2 108.76(5) . 2_676
Ag2 Br1 Ag2 75.92(4) . 2_676
C1 N1 C5A 123.6(14) . .
C1 N1 C3 111(2) . .
C5A N1 C3 125(2) . .
C2 N2 C1 112(2) . .
C2 N2 C4 122(2) . .
C1 N2 C4 125.7(17) . .
C16 N3 C17 112.6(12) . .
C16 N3 C20A 124.9(10) . .
C17 N3 C20A 122.5(12) . .
C16 N4 C18 110.6(13) . .
C16 N4 C19 124.2(13) . .
C18 N4 C19 125.1(12) . .
N1 C1 N2 105.4(15) . .
N1 C1 Ag1 133.8(12) . .
N2 C1 Ag1 120.4(14) . .
N2 C2 C3 107(2) . .
N2 C2 H2 126.1 . .
C3 C2 H2 127.0 . .
C2 C3 N1 104(2) . .
C2 C3 H3 127.8 . .
N1 C3 H3 127.9 . .
N2 C4 H4A 109.4 . .
N2 C4 H4B 109.4 . .
H4A C4 H4B 109.5 . .
N2 C4 H4C 109.6 . .
H4A C4 H4C 109.5 . .
H4B C4 H4C 109.5 . .
N1 C5A C6A 117.4(19) . .
N1 C5A H5A1 107.2 . .
C6A C5A H5A1 107.9 . .
N1 C5A H5A2 107.5 . .
C6A C5A H5A2 109.3 . .
H5A1 C5A H5A2 107.0 . .
N1 C5A H5B1 107.6 . .
C6A C5A H5B1 81.5 . .
H5A2 C5A H5B1 132.0 . .
N1 C5A H5B2 107.8 . .
C6A C5A H5B2 128.3 . .
H5A1 C5A H5B2 79.6 . .
H5B1 C5A H5B2 108.1 . .
C5A C6A C7A 117(2) . .
C5A C6A S1A 105.1(16) . .
C7A C6A S1A 112(3) . .
C5A C6A H6A 107.9 . .
C7A C6A H6A 107.2 . .
S1A C6A H6A 107.4 . .
C8A C7A C9A 111(4) . .
C8A C7A C6A 112(3) . .
C9A C7A C6A 113(3) . .
C8A C7A H7A 107.3 . .
C9A C7A H7A 107.7 . .
C6A C7A H7A 106.7 . .
C8A C7A H9B3 86.6 . .
C9A C7A H9B3 114.3 . .
C6A C7A H9B3 118.0 . .
C7A C8A H8A1 109.6 . .
C7A C8A H8A2 109.2 . .
H8A1 C8A H8A2 109.5 . .
C7A C8A H8A3 109.7 . .
H8A1 C8A H8A3 109.5 . .
H8A2 C8A H8A3 109.5 . .
C7A C8A H8B1 85.8 . .
H8A1 C8A H8B1 54.5 . .
H8A2 C8A H8B1 72.7 . .
H8A3 C8A H8B1 161.8 . .
C7A C9A H9A1 109.3 . .
C7A C9A H9A2 109.4 . .
H9A1 C9A H9A2 109.5 . .
C7A C9A H9A3 109.8 . .
H9A1 C9A H9A3 109.5 . .
H9A2 C9A H9A3 109.5 . .
C7A C9A H7B 95.6 . .
H9A1 C9A H7B 143.5 . .
H9A2 C9A H7B 85.7 . .
C7A C9A H9B2 73.7 . .
H9A1 C9A H9B2 69.2 . .
H9A2 C9A H9B2 68.5 . .
H9A3 C9A H9B2 176.5 . .
H7B C9A H9B2 145.7 . .
C6A S1A C10A 101.7(13) . .
C6A S1A H6B 77.2 . .
C10A S1A H6B 140.3 . .
C6A S1A H10B 129.0 . .
H6B S1A H10B 126.7 . .
C15A C10A C11A 107.4(16) . .
C15A C10A S1A 110.9(12) . .
C11A C10A S1A 111.8(14) . .
C15A C10A H10A 109.1 . .
C11A C10A H10A 108.6 . .
S1A C10A H10A 109.0 . .
C15A C10A H10B 94.8 . .
C11A C10A H10B 93.0 . .
H10A C10A H10B 140.4 . .
C10A C11A C12A 113.6(18) . .
C10A C11A H11A 109.3 . .
C12A C11A H11A 108.9 . .
C10A C11A H11B 108.8 . .
C12A C11A H11B 108.5 . .
H11A C11A H11B 107.6 . .
C10A C11A H11C 110.5 . .
C12A C11A H11C 109.2 . .
H11B C11A H11C 105.8 . .
C10A C11A H11D 109.4 . .
C12A C11A H11D 108.3 . .
H11A C11A H11D 107.2 . .
H11C C11A H11D 105.5 . .
C13A C12A C11A 102.9(19) . .
C13A C12A H12A 111.8 . .
C11A C12A H12A 111.1 . .
C13A C12A H12B 110.7 . .
C11A C12A H12B 111.0 . .
H12A C12A H12B 109.1 . .
C13A C12A H12C 112.4 . .
C11A C12A H12C 111.4 . .
H12B C12A H12C 108.3 . .
C13A C12A H12D 110.2 . .
C11A C12A H12D 110.2 . .
H12A C12A H12D 110.4 . .
H12C C12A H12D 109.6 . .
C12A C13A C14A 108(2) . .
C12A C13A H13A 109.8 . .
C14A C13A H13A 109.8 . .
C12A C13A H13B 110.7 . .
C14A C13A H13B 110.4 . .
H13A C13A H13B 108.4 . .
C12A C13A H13C 110.0 . .
C14A C13A H13C 110.4 . .
H13B C13A H13C 107.6 . .
C12A C13A H13D 110.5 . .
C14A C13A H13D 110.8 . .
H13A C13A H13D 108.1 . .
H13C C13A H13D 107.3 . .
C15A C14A C13A 109.9(17) . .
C15A C14A H14A 109.5 . .
C13A C14A H14A 109.5 . .
C15A C14A H14B 109.7 . .
C13A C14A H14B 110.1 . .
H14A C14A H14B 108.2 . .
C15A C14A H14C 109.1 . .
C13A C14A H14C 108.7 . .
H14B C14A H14C 109.5 . .
C15A C14A H14D 109.9 . .
C13A C14A H14D 109.8 . .
H14A C14A H14D 108.3 . .
H14C C14A H14D 109.6 . .
C10A C15A C14A 113.5(16) . .
C10A C15A H15A 109.4 . .
C14A C15A H15A 108.7 . .
C10A C15A H15B 108.5 . .
C14A C15A H15B 108.9 . .
H15A C15A H15B 107.6 . .
C10A C15A H15C 108.8 . .
C14A C15A H15C 108.7 . .
H15B C15A H15C 108.2 . .
C10A C15A H15D 108.7 . .
C14A C15A H15D 109.6 . .
H15A C15A H15D 106.6 . .
H15C C15A H15D 107.2 . .
C7B C6B S1B 117(3) . .
C7B C6B H6B 112.5 . .
S1B C6B H6B 111.5 . .
C6B C7B C8B 102(4) . .
C6B C7B C9B 123(5) . .
C8B C7B C9B 114(4) . .
C6B C7B H9A3 127.8 . .
C8B C7B H9A3 68.6 . .
C9B C7B H9A3 106.2 . .
C6B C7B H7B 105.5 . .
C8B C7B H7B 106.4 . .
C9B C7B H7B 104.7 . .
C7B C8B H8B1 107.4 . .
H9A3 C8B H8B1 148.6 . .
C7B C8B H8B2 110.2 . .
H9A3 C8B H8B2 81.5 . .
H8B1 C8B H8B2 109.5 . .
C7B C8B H8B3 110.7 . .
H9A3 C8B H8B3 93.2 . .
H8B1 C8B H8B3 109.5 . .
H8B2 C8B H8B3 109.5 . .
C7B C9B H7A 111.0 . .
C7B C9B H9A2 77.1 . .
H7A C9B H9A2 163.3 . .
C7B C9B H9B1 112.0 . .
H7A C9B H9B1 88.9 . .
H9A2 C9B H9B1 74.4 . .
C7B C9B H9B2 110.6 . .
H7A C9B H9B2 123.0 . .
H9A2 C9B H9B2 63.9 . .
H9B1 C9B H9B2 109.5 . .
C7B C9B H9B3 105.8 . .
H9A2 C9B H9B3 173.3 . .
H9B1 C9B H9B3 109.5 . .
H9B2 C9B H9B3 109.5 . .
C6B S1B H6A 65.6 . .
C6B S1B H10A 131.5 . .
H6A S1B H10A 159.0 . .
N3 C16 N4 103.3(11) . .
N3 C16 Ag1 129.9(8) . .
N4 C16 Ag1 126.7(11) . .
C18 C17 N3 103.8(15) . .
C18 C17 H17 128.1 . .
N3 C17 H17 128.1 . .
C17 C18 N4 109.6(12) . .
C17 C18 H18 125.2 . .
N4 C18 H18 125.2 . .
N4 C19 H19A 109.4 . .
N4 C19 H19B 109.5 . .
H19A C19 H19B 109.5 . .
N4 C19 H19C 109.5 . .
H19A C19 H19C 109.5 . .
H19B C19 H19C 109.5 . .
N3 C20A C21A 111.1(13) . .
N3 C20A H20A 109.3 . .
C21A C20A H20A 109.2 . .
N3 C20A H20B 109.3 . .
C21A C20A H20B 109.9 . .
H20A C20A H20B 108.0 . .
N3 C20A H20C 108.7 . .
C21A C20A H20C 85.2 . .
H20B C20A H20C 129.7 . .
N3 C20A H20D 108.6 . .
C21A C20A H20D 131.4 . .
H20A C20A H20D 82.2 . .
H20C C20A H20D 107.4 . .
C20A C21A C22A 106.8(18) . .
C20A C21A S2A 112.3(14) . .
C22A C21A S2A 104.4(18) . .
C20A C21A H21A 109.3 . .
C22A C21A H21A 114.6 . .
S2A C21A H21A 109.3 . .
C24A C22A C23A 106.9(17) . .
C24A C22A C21A 110(3) . .
C23A C22A C21A 91(2) . .
C24A C22A H22A 124.0 . .
C23A C22A H22A 104.4 . .
C21A C22A H22A 114.2 . .
C23A C22A H24D 67.8 . .
C21A C22A H24D 86.7 . .
H22A C22A H24D 158.3 . .
C22A C23A H23A 109.5 . .
C22A C23A H23B 115.0 . .
H23A C23A H23B 109.5 . .
C22A C23A H23C 103.7 . .
H23A C23A H23C 109.5 . .
H23B C23A H23C 109.5 . .
H23A C23A H24D 111.2 . .
H23B C23A H24D 138.1 . .
C22A C24A H24A 123.6 . .
C22A C24A H24B 101.2 . .
H24A C24A H24B 109.5 . .
C22A C24A H24C 102.7 . .
H24A C24A H24C 109.5 . .
H24B C24A H24C 109.5 . .
H24A C24A H24D 82.8 . .
H24B C24A H24D 133.9 . .
H24C C24A H24D 107.3 . .
C22A C24A H24E 107.0 . .
H24A C24A H24E 100.2 . .
H24C C24A H24E 114.3 . .
H24D C24A H24E 134.2 . .
C22A C24A H24F 75.8 . .
H24A C24A H24F 127.2 . .
H24B C24A H24F 113.6 . .
H24D C24A H24F 88.6 . .
H24E C24A H24F 121.6 . .
C25A S2A C21A 104.8(18) . .
C25A S2A H21B 132.9 . .
C21A S2A H21B 62.4 . .
C25A S2A H23F 157.2 . .
C21A S2A H23F 94.2 . .
H21B S2A H23F 67.3 . .
C25A S2A H30C 68.7 . .
C21A S2A H30C 163.3 . .
H21B S2A H30C 109.9 . .
H23F S2A H30C 96.2 . .
C30A C25A C26A 108(3) . .
C30A C25A S2A 114(3) . .
C26A C25A S2A 118(2) . .
C30A C25A H25A 106.3 . .
C26A C25A H25A 104.0 . .
S2A C25A H25A 105.7 . .
C30A C25A H25B 117.5 . .
C26A C25A H25B 105.3 . .
S2A C25A H25B 93.9 . .
C25A C26A C27A 114(3) . .
C25A C26A H26A 109.0 . .
C27A C26A H26A 108.9 . .
C25A C26A H26B 106.4 . .
C27A C26A H26B 111.3 . .
H26A C26A H26B 107.2 . .
C25A C26A H26C 108.9 . .
C27A C26A H26C 45.8 . .
H26A C26A H26C 68.2 . .
H26B C26A H26C 143.9 . .
C25A C26A H26D 138.3 . .
C27A C26A H26D 63.8 . .
H26A C26A H26D 110.7 . .
H26B C26A H26D 49.3 . .
H26C C26A H26D 97.3 . .
C28A C27A C26A 112(3) . .
C28A C27A H27A 103.5 . .
C26A C27A H27A 104.9 . .
C28A C27A H27B 115.3 . .
C26A C27A H27B 112.1 . .
H27A C27A H27B 107.9 . .
C28A C27A H26C 152.7 . .
C26A C27A H26C 51.6 . .
H27A C27A H26C 102.3 . .
H27B C27A H26C 64.1 . .
C28A C27A H26D 98.0 . .
H27A C27A H26D 75.6 . .
H27B C27A H26D 143.8 . .
H26C C27A H26D 79.8 . .
C26A C27A H27D 137.1 . .
H27A C27A H27D 90.9 . .
H27B C27A H27D 99.9 . .
H26C C27A H27D 161.7 . .
H26D C27A H27D 116.2 . .
C27A C28A C29A 104(4) . .
C27A C28A H28A 108.5 . .
C29A C28A H28A 109.2 . .
C27A C28A H28B 116.2 . .
C29A C28A H28B 110.9 . .
H28A C28A H28B 108.2 . .
C27A C28A H27C 70.3 . .
H28A C28A H27C 89.5 . .
H28B C28A H27C 156.4 . .
C27A C28A H27D 60.9 . .
C29A C28A H27D 125.0 . .
H28B C28A H27D 123.4 . .
H27C C28A H27D 80.1 . .
C28A C29A C30A 112(3) . .
C28A C29A H29A 110.2 . .
C30A C29A H29A 109.3 . .
C28A C29A H29B 108.4 . .
C30A C29A H29B 108.7 . .
H29A C29A H29B 107.8 . .
C28A C29A H27C 70.9 . .
C30A C29A H27C 107.9 . .
H29B C29A H27C 140.1 . .
C28A C29A H28D 86.5 . .
C30A C29A H28D 116.4 . .
H29A C29A H28D 120.1 . .
H27C C29A H28D 135.3 . .
C25A C30A C29A 120(3) . .
C25A C30A H30A 107.8 . .
C29A C30A H30A 107.5 . .
C25A C30A H30B 106.5 . .
C29A C30A H30B 107.3 . .
H30A C30A H30B 106.9 . .
C25A C30A H29D 136.4 . .
C29A C30A H29D 79.7 . .
H30A C30A H29D 100.8 . .
S2B C21B C22B 122.3(19) . .
S2B C21B H21B 108.9 . .
C22B C21B H21B 100.1 . .
C23B C22B C24B 128(3) . .
C23B C22B C21B 90(2) . .
C24B C22B C21B 91(2) . .
C24B C22B H22A 87.4 . .
C21B C22B H22A 87.0 . .
C23B C22B H22B 115.8 . .
C24B C22B H22B 111.4 . .
C21B C22B H22B 111.9 . .
H22A C22B H22B 152.3 . .
C22B C23B H23D 111.5 . .
H22A C23B H23D 85.5 . .
C22B C23B H23E 99.0 . .
H22A C23B H23E 120.1 . .
H23D C23B H23E 109.5 . .
C22B C23B H23F 117.4 . .
H22A C23B H23F 119.4 . .
H23D C23B H23F 109.5 . .
H23E C23B H23F 109.5 . .
C22B C24B H24A 150.1 . .
C22B C24B H24B 90.6 . .
H24A C24B H24B 70.4 . .
C22B C24B H24C 130.4 . .
H24A C24B H24C 73.5 . .
H24B C24B H24C 88.0 . .
C22B C24B H24D 113.6 . .
H24A C24B H24D 62.6 . .
H24B C24B H24D 121.4 . .
H24C C24B H24D 109.0 . .
C22B C24B H24E 105.6 . .
H24A C24B H24E 54.8 . .
H24C C24B H24E 82.2 . .
H24D C24B H24E 109.5 . .
C22B C24B H24F 109.1 . .
H24A C24B H24F 99.4 . .
H24B C24B H24F 111.0 . .
H24D C24B H24F 109.5 . .
H24E C24B H24F 109.5 . .
C25B S2B C21B 105.2(15) . .
C25B S2B H21A 132.9 . .
C21B S2B H21A 74.7 . .
C25B S2B H26A 55.3 . .
C21B S2B H26A 149.6 . .
H21A S2B H26A 101.0 . .
C26B C25B C30B 111(3) . .
C26B C25B S2B 114(2) . .
C30B C25B S2B 115(2) . .
C26B C25B H25A 97.3 . .
C30B C25B H25A 103.7 . .
S2B C25B H25A 113.4 . .
C26B C25B H25B 106.1 . .
C30B C25B H25B 104.5 . .
S2B C25B H25B 104.3 . .
C25B C26B C27B 117(3) . .
C25B C26B H26A 69.6 . .
C27B C26B H26A 165.3 . .
C25B C26B H26B 74.8 . .
C27B C26B H26B 124.4 . .
H26A C26B H26B 69.2 . .
C25B C26B H26C 106.0 . .
C27B C26B H26C 107.3 . .
H26A C26B H26C 58.0 . .
H26B C26B H26C 121.6 . .
C25B C26B H26D 109.5 . .
C27B C26B H26D 109.1 . .
H26A C26B H26D 78.9 . .
H26C C26B H26D 107.3 . .
C26B C27B C28B 112(3) . .
C26B C27B H28A 134.8 . .
C28B C27B H28A 92.4 . .
C26B C27B H29A 122.8 . .
C28B C27B H29A 79.2 . .
H28A C27B H29A 97.9 . .
C26B C27B H27C 109.9 . .
C28B C27B H27C 109.0 . .
H28A C27B H27C 95.7 . .
C26B C27B H27D 108.6 . .
C28B C27B H27D 109.3 . .
H29A C27B H27D 120.0 . .
H27C C27B H27D 107.7 . .
C29B C28B C27B 109(3) . .
C29B C28B H28B 143.2 . .
C27B C28B H28B 64.9 . .
C29B C28B H29B 86.6 . .
C27B C28B H29B 101.7 . .
H28B C28B H29B 130.0 . .
C29B C28B H28C 110.2 . .
C27B C28B H28C 110.0 . .
H28B C28B H28C 49.2 . .
H29B C28B H28C 137.0 . .
C29B C28B H28D 110.1 . .
C27B C28B H28D 109.4 . .
H28B C28B H28D 105.9 . .
H28C C28B H28D 108.4 . .
C30B C29B C28B 116(3) . .
C28B C29B H30A 86.8 . .
C30B C29B H30B 74.3 . .
C28B C29B H30B 126.4 . .
H30A C29B H30B 118.0 . .
C30B C29B H29C 108.7 . .
C28B C29B H29C 108.0 . .
H30A C29B H29C 89.4 . .
H30B C29B H29C 118.2 . .
C28B C29B H29D 108.5 . .
H30A C29B H29D 151.6 . .
H29C C29B H29D 107.4 . .
C29B C30B C25B 114(3) . .
C25B C30B H30A 116.8 . .
C29B C30B H30C 108.6 . .
C25B C30B H30C 108.8 . .
H30A C30B H30C 127.1 . .
C29B C30B H30D 108.4 . .
C25B C30B H30D 108.9 . .
H30A C30B H30D 82.2 . .
H30C C30B H30D 107.6 . .

loop_
_geom_bond_atom_site_label_1
_geom_bond_atom_site_label_2
_geom_bond_distance
_geom_bond_site_symmetry_2
Ag1 C1 2.110(15) .
Ag1 C16 2.115(13) .
Ag1 Ag2 2.8932(12) .
Ag2 Br2 2.5715(14) .
Ag2 Br1 2.6801(16) .
Ag2 Br1 2.6971(16) 2_676
Ag2 Ag2 3.3077(17) 2_676
Br1 Ag2 2.6971(16) 2_676
N1 C1 1.26(2) .
N1 C5A 1.43(3) .
N1 C3 1.44(2) .
N2 C2 1.30(3) .
N2 C1 1.38(2) .
N2 C4 1.44(3) .
N3 C16 1.342(17) .
N3 C17 1.399(15) .
N3 C20A 1.459(16) .
N4 C16 1.354(13) .
N4 C18 1.36(2) .
N4 C19 1.45(2) .
C2 C3 1.37(4) .
C2 H2 0.9500 .
C3 H3 0.9500 .
C4 H4A 0.9800 .
C4 H4B 0.9800 .
C4 H4C 0.9800 .
C5A C6A 1.55(4) .
C5A H5A1 0.9900 .
C5A H5A2 0.9900 .
C5A H5B1 0.9924 .
C5A H5B2 0.9838 .
C6A C7A 1.55(5) .
C6A S1A 1.781(18) .
C6A H6A 1.0000 .
C7A C8A 1.496(19) .
C7A C9A 1.516(19) .
C7A H7A 1.0000 .
C7A H9B3 0.9011 .
C8A H8A1 0.9800 .
C8A H8A2 0.9800 .
C8A H8A3 0.9800 .
C9A H9A1 0.9800 .
C9A H9A2 0.9800 .
C9A H9A3 0.9800 .
S1A C10A 1.845(15) .
S1A H6B 0.7599 .
S1A H10B 1.1035 .
C10A C15A 1.42(3) .
C10A C11A 1.496(13) .
C10A H10A 1.0000 .
C11A C12A 1.512(13) .
C11A H11A 0.9900 .
C11A H11B 0.9900 .
C11A H11C 0.9876 .
C12A C13A 1.510(13) .
C12A H12A 0.9900 .
C12A H12B 0.9900 .
C12A H12C 0.9617 .
C13A C14A 1.523(13) .
C13A H13A 0.9900 .
C13A H13B 0.9900 .
C13A H13C 0.9907 .
C14A C15A 1.504(13) .
C14A H14A 0.9900 .
C14A H14B 0.9900 .
C14A H14C 0.9951 .
C14A H14D 0.9673 .
C15A H15A 0.9900 .
C15A H15B 0.9900 .
C15A H15D 0.9730 .
C6B C7B 1.46(5) .
C6B S1B 1.779(17) .
C6B H6B 1.0000 .
C7B C8B 1.486(19) .
C7B C9B 1.504(19) .
C7B H7B 1.0000 .
C8B H8B1 0.9800 .
C8B H8B2 0.9800 .
C8B H8B3 0.9800 .
C9B H7A 0.8643 .
C9B H9B1 0.9800 .
C9B H9B2 0.9800 .
C9B H9B3 0.9800 .
S1B H6A 0.9451 .
S1B H10A 1.2748 .
C17 C18 1.32(2) .
C17 H17 0.9500 .
C18 H18 0.9500 .
C19 H19A 0.9800 .
C19 H19B 0.9800 .
C19 H19C 0.9800 .
C20A C21A 1.64(3) .
C20A H20A 0.9900 .
C20A H20B 0.9900 .
C20A H20C 0.9880 .
C20A H20D 0.9919 .
C21A C22A 1.68(4) .
C21A S2A 1.785(17) .
C21A H21A 1.0000 .
C22A C24A 1.523(18) .
C22A C23A 1.549(19) .
C22A H22A 1.0000 .
C23A H23A 0.9800 .
C23A H23B 0.9800 .
C23A H23C 0.9800 .
C24A H24A 0.9800 .
C24A H24B 0.9800 .
C24A H24C 0.9800 .
C24A H24E 0.6203 .
S2A C25A 1.777(18) .
C25A C30A 1.43(5) .
C25A C26A 1.490(19) .
C25A H25A 1.0000 .
C25A H25B 0.9000 .
C26A C27A 1.506(18) .
C26A H26A 0.9900 .
C26A H26B 0.9900 .
C27A C28A 1.476(19) .
C27A H27A 0.9900 .
C27A H27B 0.9900 .
C28A C29A 1.484(19) .
C28A H28A 0.9900 .
C28A H28B 0.9900 .
C28A H27D 0.6266 .
C29A C30A 1.496(18) .
C29A H29A 0.9900 .
C29A H29B 0.9900 .
C30A H30A 0.9900 .
C30A H30B 0.9900 .
C21B S2B 1.787(16) .
C21B H21B 1.0000 .
C22B C23B 1.453(19) .
C22B C24B 1.493(19) .
C22B H22B 1.0000 .
C23B H23D 0.9800 .
C23B H23E 0.9800 .
C23B H23F 0.9800 .
C24B H24D 0.9800 .
C24B H24E 0.9800 .
C24B H24F 0.9800 .
S2B C25B 1.779(18) .
C25B C26B 1.494(18) .
C25B C30B 1.54(5) .
C25B H25B 1.0000 .
C26B C27B 1.494(19) .
C26B H26C 0.9900 .
C26B H26D 0.9900 .
C27B C28B 1.512(19) .
C27B H27C 0.9900 .
C27B H27D 0.9900 .
C28B C29B 1.501(18) .
C28B H28C 0.9900 .
C28B H28D 0.9900 .
C29B C30B 1.491(18) .
C29B H29C 0.9900 .
C29B H29D 0.9900 .
C30B H30C 0.9900 .
C30B H30D 0.9900 .

loop_
_geom_torsion_atom_site_label_1
_geom_torsion_atom_site_label_2
_geom_torsion_atom_site_label_3
_geom_torsion_atom_site_label_4
_geom_torsion
_geom_torsion_site_symmetry_1
_geom_torsion_site_symmetry_4
C1 Ag1 Ag2 Br2 -49.5(5) . .
C16 Ag1 Ag2 Br2 122.2(3) . .
C1 Ag1 Ag2 Br1 176.6(5) . .
C16 Ag1 Ag2 Br1 -11.7(3) . .
C1 Ag1 Ag2 Br1 77.4(5) . 2_676
C16 Ag1 Ag2 Br1 -111.0(3) . 2_676
C1 Ag1 Ag2 Ag2 120.2(5) . 2_676
C16 Ag1 Ag2 Ag2 -68.2(3) . 2_676
Br2 Ag2 Br1 Ag2 151.55(7) . 2_676
Br1 Ag2 Br1 Ag2 0.0 2_676 2_676
Ag1 Ag2 Br1 Ag2 -86.25(5) . 2_676
C5A N1 C1 N2 171.1(14) . .
C3 N1 C1 N2 -0.9(15) . .
C5A N1 C1 Ag1 -16(2) . .
C3 N1 C1 Ag1 171.7(11) . .
C2 N2 C1 N1 0.8(17) . .
C4 N2 C1 N1 -179.9(15) . .
C2 N2 C1 Ag1 -173.0(11) . .
C4 N2 C1 Ag1 6(2) . .
Ag2 Ag1 C1 N1 -85.0(14) . .
Ag2 Ag1 C1 N2 86.7(11) . .
C1 N2 C2 C3 0(2) . .
C4 N2 C2 C3 -179.6(16) . .
N2 C2 C3 N1 0(2) . .
C1 N1 C3 C2 1(2) . .
C5A N1 C3 C2 -171.1(16) . .
C1 N1 C5A C6A -98.9(18) . .
C3 N1 C5A C6A 72(2) . .
N1 C5A C6A C7A -163(2) . .
N1 C5A C6A S1A 72(2) . .
C5A C6A C7A C8A 179(3) . .
S1A C6A C7A C8A -59(4) . .
C5A C6A C7A C9A -56(4) . .
S1A C6A C7A C9A 66(4) . .
C5A C6A S1A C10A -118(2) . .
C7A C6A S1A C10A 114(2) . .
C6A S1A C10A C15A 98(2) . .
C6A S1A C10A C11A -142(2) . .
C15A C10A C11A C12A -61(3) . .
S1A C10A C11A C12A 176.9(18) . .
C10A C11A C12A C13A 66(3) . .
C11A C12A C13A C14A -63(3) . .
C12A C13A C14A C15A 61(3) . .
C11A C10A C15A C14A 54(2) . .
S1A C10A C15A C14A 176.5(15) . .
C13A C14A C15A C10A -57(3) . .
S1B C6B C7B C8B 75(5) . .
S1B C6B C7B C9B -55(6) . .
C17 N3 C16 N4 -1.9(13) . .
C20A N3 C16 N4 177.5(10) . .
C17 N3 C16 Ag1 174.3(8) . .
C20A N3 C16 Ag1 -6.2(17) . .
C18 N4 C16 N3 0.4(13) . .
C19 N4 C16 N3 -176.8(11) . .
C18 N4 C16 Ag1 -176.0(9) . .
C19 N4 C16 Ag1 6.8(17) . .
Ag2 Ag1 C16 N3 95.6(10) . .
Ag2 Ag1 C16 N4 -89.0(10) . .
C16 N3 C17 C18 2.8(14) . .
C20A N3 C17 C18 -176.7(11) . .
N3 C17 C18 N4 -2.4(15) . .
C16 N4 C18 C17 1.4(16) . .
C19 N4 C18 C17 178.5(13) . .
C16 N3 C20A C21A 79.9(16) . .
C17 N3 C20A C21A -100.7(14) . .
N3 C20A C21A C22A 172.9(16) . .
N3 C20A C21A S2A 59(2) . .
C20A C21A C22A C24A 53(3) . .
S2A C21A C22A C24A 172(2) . .
C20A C21A C22A C23A 161(3) . .
S2A C21A C22A C23A -79(2) . .
C20A C21A S2A C25A -96(3) . .
C22A C21A S2A C25A 149(2) . .
C21A S2A C25A C30A 178(3) . .
C21A S2A C25A C26A -54(5) . .
C30A C25A C26A C27A -45(6) . .
S2A C25A C26A C27A -176(3) . .
C25A C26A C27A C28A 61(6) . .
C26A C27A C28A C29A -63(5) . .
C27A C28A C29A C30A 57(5) . .
C26A C25A C30A C29A 42(5) . .
S2A C25A C30A C29A 175(3) . .
C28A C29A C30A C25A -52(6) . .
S2B C21B C22B C23B 76(3) . .
S2B C21B C22B C24B -53(3) . .
C22B C21B S2B C25B -135(3) . .
C21B S2B C25B C26B -171(4) . .
C21B S2B C25B C30B 59(4) . .
C30B C25B C26B C27B -43(6) . .
S2B C25B C26B C27B -176(3) . .
C25B C26B C27B C28B 52(6) . .
C26B C27B C28B C29B -54(5) . .
C27B C28B C29B C30B 54(5) . .
C28B C29B C30B C25B -48(5) . .
C26B C25B C30B C29B 40(5) . .
S2B C25B C30B C29B 172(3) . .
